data_1566723
loop_
_publ_author_name
'Su, Chang-Yuan'
'Yao, Yefeng'
'Zhang, Zhixu'
'Wang, Ying'
'Chen, Ming'
'Huang, Pei-Zhi'
'Zhang, Yi'
'Qiao, Wencheng'
'Fu, Da-Wei'

_publ_section_title
;
 The construction of a two-dimensional organic-inorganic hybrid double
 perovskite ferroelastic with high Tc and narrow band gap
;
_journal_name_full 'Chemical Science'
_journal_paper_doi 10.1039/D1SC07045B
_journal_year 2022
_chemical_formula_sum 'C25 H70 Br9 N5 Pb2'
_chemical_formula_weight 1574.43
_space_group_crystal_system triclinic
_space_group_IT_number 2
_space_group_name_Hall '-P 1'
_space_group_name_H-M_alt 'P -1'
_atom_sites_solution_hydrogens mixed
_audit_creation_method SHELXL-2018/3
_audit_update_record
;
2021-10-14 deposited with the CCDC.	2022-03-25 downloaded from the CCDC.
;
_cell_angle_alpha 72.618(5)
_cell_angle_beta 70.213(4)
_cell_angle_gamma 77.258(4)
_cell_formula_units_Z 2
_cell_length_a 11.975(2)
_cell_length_b 13.366(2)
_cell_length_c 17.472(3)
_cell_measurement_reflns_used 9928
_cell_measurement_temperature 273(2)
_cell_measurement_theta_max 29.69
_cell_measurement_theta_min 2.30
_cell_volume 2488.9(7)
_computing_structure_refinement 'SHELXL-2018/3 (Sheldrick, 2018)'
_computing_structure_solution 'SHELXT 2018/2 (Sheldrick, 2018)'
_diffrn_ambient_temperature 273(2)
_diffrn_measured_fraction_theta_full 1.000
_diffrn_measured_fraction_theta_max 0.993
_diffrn_measurement_device_type 'Bruker APEX-II CCD'
_diffrn_measurement_method '\f and \w scans'
_diffrn_radiation_type MoK\a
_diffrn_radiation_wavelength 0.71073
_diffrn_reflns_av_R_equivalents 0.1643
_diffrn_reflns_av_unetI/netI 0.0908
_diffrn_reflns_Laue_measured_fraction_full 1.000
_diffrn_reflns_Laue_measured_fraction_max 0.993
_diffrn_reflns_limit_h_max 17
_diffrn_reflns_limit_h_min -17
_diffrn_reflns_limit_k_max 19
_diffrn_reflns_limit_k_min -19
_diffrn_reflns_limit_l_max 25
_diffrn_reflns_limit_l_min -25
_diffrn_reflns_number 153346
_diffrn_reflns_point_group_measured_fraction_full 1.000
_diffrn_reflns_point_group_measured_fraction_max 0.993
_diffrn_reflns_theta_full 25.242
_diffrn_reflns_theta_max 30.979
_diffrn_reflns_theta_min 1.823
_exptl_absorpt_coefficient_mu 14.000
_exptl_absorpt_correction_T_max 0.7462
_exptl_absorpt_correction_T_min 0.2984
_exptl_absorpt_correction_type multi-scan
_exptl_absorpt_process_details
;
 SADABS 2016/2: Krause, L., Herbst-Irmer, R., Sheldrick G.M. & Stalke D.,
 J. Appl. Cryst. 48 (2015) 3-10
;
_exptl_crystal_colour colourless
_exptl_crystal_density_diffrn 2.101
_exptl_crystal_description prism
_exptl_crystal_F_000 1468
_refine_diff_density_max 3.975
_refine_diff_density_min -4.436
_refine_diff_density_rms 0.291
_refine_ls_extinction_method none
_refine_ls_goodness_of_fit_ref 1.052
_refine_ls_hydrogen_treatment mixed
_refine_ls_matrix_type full
_refine_ls_number_parameters 351
_refine_ls_number_reflns 15740
_refine_ls_number_restraints 341
_refine_ls_restrained_S_all 1.663
_refine_ls_R_factor_all 0.1366
_refine_ls_R_factor_gt 0.0658
_refine_ls_shift/su_max 0.004
_refine_ls_shift/su_mean 0.000
_refine_ls_structure_factor_coef Fsqd
_refine_ls_weighting_details 'w=1/[\s^2^(Fo^2^)+(0.0799P)^2^+23.5533P] where P=(Fo^2^+2Fc^2^)/3'
_refine_ls_weighting_scheme calc
_refine_ls_wR_factor_gt 0.1571
_refine_ls_wR_factor_ref 0.2002
_reflns_Friedel_coverage 0.000
_reflns_number_gt 8951
_reflns_number_total 15740
_reflns_threshold_expression 'I > 2\s(I)'
_cod_data_source_file d1sc07045b3.cif
_cod_data_source_block mo_201126_1_273K_0m_a
_cod_original_cell_volume 2488.9(8)
_cod_database_code 1566723
_shelx_shelxl_version_number 2018/3
_shelx_space_group_comment
;
The symmetry employed for this shelxl refinement is uniquely defined
by the following loop, which should always be used as a source of
symmetry information in preference to the above space-group names.
They are only intended as comments.
;

loop_
_space_group_symop_operation_xyz
'x, y, z'
'-x, -y, -z'

loop_
_atom_site_label
_atom_site_type_symbol
_atom_site_fract_x
_atom_site_fract_y
_atom_site_fract_z
_atom_site_U_iso_or_equiv
_atom_site_adp_type
_atom_site_occupancy
_atom_site_site_symmetry_order
_atom_site_calc_flag
_atom_site_refinement_flags_posn
_atom_site_refinement_flags_adp
_atom_site_refinement_flags_occupancy
_atom_site_disorder_assembly
_atom_site_disorder_group
Br1 Br 0.71306(13) 0.50253(11) 0.49530(7) 0.0608(3) Uani 1 1 d . . . . .
Br2 Br 0.71094(14) 0.83714(11) 0.35164(9) 0.0665(4) Uani 1 1 d . . . . .
Br3 Br 0.92108(13) 0.74534(10) 0.13684(7) 0.0588(3) Uani 1 1 d . . . . .
Br4 Br 0.93593(12) 0.42434(10) 0.25794(8) 0.0555(3) Uani 1 1 d . . . . .
Br5 Br 0.57709(10) 0.61026(10) 0.29242(8) 0.0526(3) Uani 1 1 d . . . . .
Br6 Br 0.32006(13) 0.74357(10) 0.14648(7) 0.0590(3) Uani 1 1 d . . . . .
Br7 Br 0.25826(13) 0.82235(12) 0.36601(9) 0.0663(4) Uani 1 1 d . . . . .
Br8 Br 0.04381(9) 0.61563(10) 0.35652(7) 0.0477(3) Uani 1 1 d . . . . .
Br9 Br 0.35670(13) 0.42280(10) 0.24825(9) 0.0624(3) Uani 1 1 d . . . . .
Pb1 Pb 0.81577(3) 0.62163(3) 0.30888(2) 0.03542(11) Uani 1 1 d . . . . .
Pb2 Pb 0.31672(3) 0.60794(3) 0.31146(2) 0.04013(12) Uani 1 1 d . . . . .
C1 C 0.4827(8) 0.9220(7) 0.8611(6) 0.236(4) Uani 1 1 d D U . . .
C2 C 0.5868(9) 0.9376(15) 0.8884(10) 0.236(4) Uani 1 1 d D U . . .
H2A H 0.651633 0.959933 0.839581 0.354 Uiso 1 1 calc R U . . .
H2B H 0.613849 0.872029 0.922497 0.354 Uiso 1 1 calc R U . . .
H2C H 0.559304 0.990487 0.920057 0.354 Uiso 1 1 calc R U . . .
C3 C 0.3615(8) 0.9553(8) 0.9225(6) 0.236(4) Uani 1 1 d D U . . .
H3A H 0.3560(14) 1.0282(9) 0.9222(12) 0.354 Uiso 1 1 d D U . . .
H3B H 0.3565(14) 0.9120(14) 0.9781(6) 0.354 Uiso 1 1 d D U . . .
H3C H 0.2971(8) 0.946(2) 0.9052(11) 0.354 Uiso 1 1 d D U . . .
C4 C 0.4923(15) 0.8041(7) 0.8623(11) 0.236(4) Uani 1 1 d D U . . .
H4A H 0.562209 0.785955 0.819092 0.354 Uiso 1 1 calc R U . . .
H4B H 0.422334 0.792670 0.852555 0.354 Uiso 1 1 calc R U . . .
H4C H 0.498138 0.760661 0.915891 0.354 Uiso 1 1 calc R U . . .
C5 C 0.4903(14) 0.9911(10) 0.7712(5) 0.236(4) Uani 1 1 d D U . . .
H5A H 0.568444 0.975443 0.732929 0.283 Uiso 1 1 calc R U . . .
H5B H 0.429799 0.977667 0.751414 0.283 Uiso 1 1 calc R U . . .
N1 N 0.4692(11) 1.1062(11) 0.7764(8) 0.236(4) Uani 1 1 d D . . . .
H1A H 0.4899(17) 1.1097(18) 0.8198(8) 0.354 Uiso 1 1 d D U . . .
H1B H 0.3921(12) 1.131(2) 0.7833(17) 0.354 Uiso 1 1 d D U . . .
H1C H 0.513(2) 1.1448(18) 0.7294(8) 0.354 Uiso 1 1 d D U . . .
C6 C 0.3667(13) 0.7878(11) 0.6048(9) 0.063(3) Uani 1 1 d . U . . .
C7 C 0.4332(18) 0.6904(14) 0.5774(11) 0.092(2) Uani 1 1 d . U . . .
H7A H 0.506808 0.672384 0.593138 0.110 Uiso 1 1 calc R U . . .
H7B H 0.385614 0.633132 0.608600 0.110 Uiso 1 1 calc R U . . .
C8 C 0.2400(16) 0.8092(14) 0.5906(12) 0.092(2) Uani 1 1 d . U . . .
H8A H 0.249253 0.821728 0.531857 0.138 Uiso 1 1 calc R U . . .
H8B H 0.194686 0.870083 0.610254 0.138 Uiso 1 1 calc R U . . .
H8C H 0.198621 0.748761 0.620976 0.138 Uiso 1 1 calc R U . . .
C9 C 0.4226(17) 0.8867(14) 0.5526(13) 0.099(4) Uani 1 1 d . U . . .
H9A H 0.499293 0.882039 0.560434 0.149 Uiso 1 1 calc R U . . .
H9B H 0.371474 0.947299 0.569695 0.149 Uiso 1 1 calc R U . . .
H9C H 0.432454 0.893718 0.494422 0.149 Uiso 1 1 calc R U . . .
C10 C 0.3458(18) 0.7588(16) 0.6988(12) 0.103(4) Uani 1 1 d . U . . .
H10A H 0.365072 0.683700 0.717917 0.154 Uiso 1 1 calc R U . . .
H10B H 0.263237 0.779779 0.726108 0.154 Uiso 1 1 calc R U . . .
H10C H 0.395685 0.794460 0.711916 0.154 Uiso 1 1 calc R U . . .
N2 N 0.4645(11) 0.6946(11) 0.4871(7) 0.076(4) Uani 1 1 d . . . . .
H2D H 0.398097 0.699084 0.473454 0.115 Uiso 1 1 calc R U . . .
H2E H 0.512954 0.636323 0.476502 0.115 Uiso 1 1 calc R U . . .
H2F H 0.501339 0.751039 0.457003 0.115 Uiso 1 1 calc R U . . .
C11 C 0.1360(12) 0.1766(11) 0.4353(9) 0.060(3) Uani 1 1 d . U . . .
C12 C 0.1036(13) 0.2925(12) 0.4432(10) 0.072(3) Uani 1 1 d . U . . .
H12A H 0.124572 0.296507 0.491087 0.086 Uiso 1 1 calc R U . . .
H12B H 0.152651 0.336205 0.393614 0.086 Uiso 1 1 calc R U . . .
C13 C 0.2733(14) 0.1523(13) 0.4201(10) 0.079(4) Uani 1 1 d . U . . .
H13A H 0.299725 0.080408 0.415731 0.118 Uiso 1 1 calc R U . . .
H13B H 0.292794 0.162099 0.466085 0.118 Uiso 1 1 calc R U . . .
H13C H 0.312419 0.199173 0.368995 0.118 Uiso 1 1 calc R U . . .
C14 C 0.0772(16) 0.1023(14) 0.5171(11) 0.095(5) Uani 1 1 d . U . . .
H14A H 0.001521 0.137298 0.544397 0.143 Uiso 1 1 calc R U . . .
H14B H 0.128090 0.082247 0.553003 0.143 Uiso 1 1 calc R U . . .
H14C H 0.064892 0.040221 0.505748 0.143 Uiso 1 1 calc R U . . .
C15 C 0.1066(14) 0.1647(13) 0.3616(10) 0.078(4) Uani 1 1 d . U . . .
H15A H 0.129732 0.092669 0.357287 0.117 Uiso 1 1 calc R U . . .
H15B H 0.149229 0.210428 0.311219 0.117 Uiso 1 1 calc R U . . .
H15C H 0.022059 0.183433 0.369381 0.117 Uiso 1 1 calc R U . . .
N3 N -0.0214(12) 0.3369(10) 0.4529(9) 0.086(4) Uani 1 1 d . . . . .
H3D H -0.041961 0.333820 0.409305 0.129 Uiso 1 1 calc R U . . .
H3E H -0.031329 0.404055 0.455206 0.129 Uiso 1 1 calc R U . . .
H3F H -0.067207 0.300129 0.499952 0.129 Uiso 1 1 calc R U . . .
C16 C 0.0357(14) 0.0567(10) 0.1462(9) 0.066(3) Uani 1 1 d . U . . .
C17 C -0.0843(16) 0.0592(14) 0.1299(12) 0.092(2) Uani 1 1 d . U . . .
H17A H -0.075188 0.007782 0.099081 0.138 Uiso 1 1 calc R U . . .
H17B H -0.106911 0.128328 0.098026 0.138 Uiso 1 1 calc R U . . .
H17C H -0.145346 0.042967 0.182503 0.138 Uiso 1 1 calc R U . . .
C18 C 0.0357(17) 0.1678(13) 0.1508(12) 0.092(2) Uani 1 1 d . U . . .
H18A H -0.038227 0.189872 0.189165 0.138 Uiso 1 1 calc R U . . .
H18B H 0.043919 0.214827 0.096173 0.138 Uiso 1 1 calc R U . . .
H18C H 0.101421 0.169159 0.170032 0.138 Uiso 1 1 calc R U . . .
C19 C 0.0336(16) -0.0180(11) 0.2294(10) 0.075(3) Uani 1 1 d . U . . .
H19A H 0.100055 -0.008729 0.245408 0.090 Uiso 1 1 calc R U . . .
H19B H -0.039471 0.002648 0.270310 0.090 Uiso 1 1 calc R U . . .
C20 C 0.1316(18) 0.0214(14) 0.0729(11) 0.102(5) Uani 1 1 d . U . . .
H20A H 0.208520 0.032531 0.072252 0.153 Uiso 1 1 calc R U . . .
H20B H 0.115377 0.061834 0.021392 0.153 Uiso 1 1 calc R U . . .
H20C H 0.131667 -0.052298 0.078774 0.153 Uiso 1 1 calc R U . . .
N4 N 0.0404(12) -0.1302(10) 0.2356(8) 0.079(4) Uani 1 1 d . . . . .
H4D H -0.021846 -0.155909 0.276655 0.119 Uiso 1 1 calc R U . . .
H4E H 0.108034 -0.164543 0.246536 0.119 Uiso 1 1 calc R U . . .
H4F H 0.039102 -0.138729 0.187272 0.119 Uiso 1 1 calc R U . . .
C21 C 0.2388(8) 0.5180(7) -0.0133(5) 0.160(7) Uani 1 1 d D U . . .
C22 C 0.3509(11) 0.4861(12) -0.0824(7) 0.145(5) Uani 1 1 d D U . . .
H22A H 0.404037 0.538682 -0.102343 0.218 Uiso 1 1 calc R U . . .
H22B H 0.326869 0.480806 -0.128037 0.218 Uiso 1 1 calc R U . . .
H22C H 0.391180 0.418990 -0.059610 0.218 Uiso 1 1 calc R U . . .
C23 C 0.1572(12) 0.4294(10) 0.0233(9) 0.211(8) Uani 1 1 d D U . . .
H23A H 0.076505 0.458688 0.047540 0.317 Uiso 1 1 calc DR U . . .
H23B H 0.185111 0.375539 0.065647 0.317 Uiso 1 1 calc R U . . .
H23C H 0.159480 0.399224 -0.020735 0.317 Uiso 1 1 calc R U . . .
C24 C 0.1689(14) 0.6224(9) -0.0516(10) 0.209(8) Uani 1 1 d D U . . .
H24A H 0.099403 0.642209 -0.008739 0.313 Uiso 1 1 calc R U . . .
H24B H 0.219406 0.677305 -0.074216 0.313 Uiso 1 1 calc R U . . .
H24C H 0.144463 0.612361 -0.095437 0.313 Uiso 1 1 calc R U . . .
C25 C 0.2781(11) 0.5342(14) 0.0575(6) 0.190(7) Uani 1 1 d D U . . .
H25A H 0.331455 0.472350 0.075758 0.227 Uiso 1 1 calc R U . . .
H25B H 0.322146 0.594555 0.035716 0.227 Uiso 1 1 calc R U . . .
N5 N 0.1735(14) 0.5523(14) 0.1314(8) 0.145(5) Uani 1 1 d D . . . .
H5C H 0.106627 0.544429 0.123539 0.218 Uiso 1 1 calc DR U . . .
H5D H 0.167925 0.617456 0.136827 0.218 Uiso 1 1 calc R U . . .
H5E H 0.184018 0.505548 0.177708 0.218 Uiso 1 1 calc R U . . .

loop_
_atom_site_aniso_label
_atom_site_aniso_U_11
_atom_site_aniso_U_22
_atom_site_aniso_U_33
_atom_site_aniso_U_23
_atom_site_aniso_U_13
_atom_site_aniso_U_12
Br1 0.0571(7) 0.0684(8) 0.0391(6) 0.0067(6) -0.0112(5) -0.0047(6)
Br2 0.0776(9) 0.0602(8) 0.0649(8) -0.0259(7) -0.0190(7) -0.0036(7)
Br3 0.0740(9) 0.0553(7) 0.0380(6) 0.0038(5) -0.0160(6) -0.0123(6)
Br4 0.0665(8) 0.0460(6) 0.0562(7) -0.0119(5) -0.0226(6) -0.0053(6)
Br5 0.0327(5) 0.0613(7) 0.0680(8) -0.0102(6) -0.0239(5) -0.0079(5)
Br6 0.0702(8) 0.0599(7) 0.0375(6) 0.0043(5) -0.0167(6) -0.0110(6)
Br7 0.0652(8) 0.0718(9) 0.0676(9) -0.0300(7) -0.0260(7) 0.0081(7)
Br8 0.0305(5) 0.0648(7) 0.0518(7) -0.0115(5) -0.0189(5) -0.0071(5)
Br9 0.0662(8) 0.0526(7) 0.0670(8) -0.0100(6) -0.0242(7) -0.0039(6)
Pb1 0.02926(18) 0.0432(2) 0.0325(2) -0.00211(15) -0.01290(14) -0.00596(15)
Pb2 0.02834(18) 0.0589(3) 0.0312(2) -0.00256(17) -0.01276(15) -0.00714(16)
C1 0.255(5) 0.133(5) 0.316(5) -0.013(5) -0.129(5) -0.001(5)
C2 0.255(5) 0.133(5) 0.316(5) -0.013(5) -0.129(5) -0.001(5)
C3 0.255(5) 0.133(5) 0.316(5) -0.013(5) -0.129(5) -0.001(5)
C4 0.255(5) 0.133(5) 0.316(5) -0.013(5) -0.129(5) -0.001(5)
C5 0.255(5) 0.133(5) 0.316(5) -0.013(5) -0.129(5) -0.001(5)
N1 0.255(5) 0.133(5) 0.316(5) -0.013(5) -0.129(5) -0.001(5)
C6 0.069(6) 0.059(6) 0.072(6) -0.025(5) -0.030(5) -0.002(5)
C7 0.097(5) 0.078(4) 0.091(4) -0.014(4) -0.030(4) -0.001(4)
C8 0.097(5) 0.078(4) 0.091(4) -0.014(4) -0.030(4) -0.001(4)
C9 0.097(8) 0.079(8) 0.122(9) -0.033(7) -0.022(8) -0.013(7)
C10 0.105(9) 0.109(9) 0.095(8) -0.028(7) -0.045(7) 0.017(8)
N2 0.074(8) 0.096(9) 0.065(8) -0.045(7) -0.013(6) 0.004(7)
C11 0.060(6) 0.063(6) 0.061(6) -0.020(5) -0.027(5) 0.004(5)
C12 0.070(6) 0.081(7) 0.070(6) -0.021(6) -0.034(5) 0.002(6)
C13 0.074(7) 0.085(8) 0.073(7) -0.013(6) -0.029(6) -0.001(7)
C14 0.079(8) 0.089(8) 0.090(8) 0.006(7) -0.013(7) -0.010(7)
C15 0.077(7) 0.084(8) 0.083(8) -0.033(6) -0.034(6) 0.005(6)
N3 0.091(10) 0.080(9) 0.091(10) -0.039(8) -0.036(8) 0.021(8)
C16 0.081(7) 0.047(5) 0.074(6) -0.014(5) -0.033(6) -0.001(5)
C17 0.097(5) 0.078(4) 0.091(4) -0.014(4) -0.030(4) -0.001(4)
C18 0.097(5) 0.078(4) 0.091(4) -0.014(4) -0.030(4) -0.001(4)
C19 0.098(7) 0.057(6) 0.072(7) -0.021(5) -0.029(6) -0.002(6)
C20 0.110(9) 0.080(8) 0.084(8) -0.003(7) -0.015(8) 0.007(7)
N4 0.083(9) 0.077(8) 0.068(8) 0.003(7) -0.030(7) -0.008(7)
C21 0.216(15) 0.165(13) 0.090(10) -0.036(10) -0.024(10) -0.034(12)
C22 0.195(14) 0.157(11) 0.072(7) -0.045(8) -0.001(8) -0.034(10)
C23 0.236(16) 0.200(14) 0.141(12) -0.016(11) -0.006(11) -0.032(13)
C24 0.243(16) 0.197(14) 0.129(11) -0.016(11) -0.009(11) -0.019(13)
C25 0.232(16) 0.188(13) 0.118(10) -0.030(10) -0.019(10) -0.029(12)
N5 0.195(14) 0.157(11) 0.072(7) -0.045(8) -0.001(8) -0.034(10)

loop_
_atom_type_symbol
_atom_type_description
_atom_type_scat_dispersion_real
_atom_type_scat_dispersion_imag
_atom_type_scat_source
C C 0.0033 0.0016 'International Tables Vol C Tables 4.2.6.8 and 6.1.1.4'
H H 0.0000 0.0000 'International Tables Vol C Tables 4.2.6.8 and 6.1.1.4'
Br Br -0.2901 2.4595 'International Tables Vol C Tables 4.2.6.8 and 6.1.1.4'
N N 0.0061 0.0033 'International Tables Vol C Tables 4.2.6.8 and 6.1.1.4'
Pb Pb -3.3944 10.1111 'International Tables Vol C Tables 4.2.6.8 and 6.1.1.4'

loop_
_geom_angle_atom_site_label_1
_geom_angle_atom_site_label_2
_geom_angle_atom_site_label_3
_geom_angle
_geom_angle_site_symmetry_1
_geom_angle_site_symmetry_3
_geom_angle_publ_flag
Pb1 Br1 Pb2 162.60(6) . 2_666 ?
Pb1 Br5 Pb2 168.15(5) . . ?
Pb2 Br8 Pb1 151.29(4) . 1_455 ?
Br4 Pb1 Br3 89.97(4) . . ?
Br4 Pb1 Br5 95.53(4) . . ?
Br3 Pb1 Br5 98.38(4) . . ?
Br4 Pb1 Br2 174.73(4) . . ?
Br3 Pb1 Br2 85.87(4) . . ?
Br5 Pb1 Br2 88.27(4) . . ?
Br4 Pb1 Br8 85.37(4) . 1_655 ?
Br3 Pb1 Br8 90.98(4) . 1_655 ?
Br5 Pb1 Br8 170.59(3) . 1_655 ?
Br2 Pb1 Br8 91.47(4) . 1_655 ?
Br4 Pb1 Br1 92.79(4) . . ?
Br3 Pb1 Br1 175.45(4) . . ?
Br5 Pb1 Br1 84.96(4) . . ?
Br2 Pb1 Br1 91.18(4) . . ?
Br8 Pb1 Br1 85.64(4) 1_655 . ?
Br9 Pb2 Br6 90.43(4) . . ?
Br9 Pb2 Br5 95.91(4) . . ?
Br6 Pb2 Br5 95.66(4) . . ?
Br9 Pb2 Br8 91.03(4) . . ?
Br6 Pb2 Br8 89.88(4) . . ?
Br5 Pb2 Br8 171.07(3) . . ?
Br9 Pb2 Br7 173.83(4) . . ?
Br6 Pb2 Br7 84.29(4) . . ?
Br5 Pb2 Br7 87.81(4) . . ?
Br8 Pb2 Br7 85.78(4) . . ?
Br9 Pb2 Br1 99.62(4) . 2_666 ?
Br6 Pb2 Br1 169.26(4) . 2_666 ?
Br5 Pb2 Br1 87.13(4) . 2_666 ?
Br8 Pb2 Br1 86.17(4) . 2_666 ?
Br7 Pb2 Br1 85.46(4) . 2_666 ?
C5 C1 C4 109.48(8) . . ?
C5 C1 C2 109.47(8) . . ?
C4 C1 C2 109.47(8) . . ?
C5 C1 C3 109.47(8) . . ?
C4 C1 C3 109.47(8) . . ?
C2 C1 C3 109.46(8) . . ?
N1 C5 C1 106.6(7) . . ?
C7 C6 C9 113.6(14) . . ?
C7 C6 C10 104.8(13) . . ?
C9 C6 C10 118.8(15) . . ?
C7 C6 C8 108.5(13) . . ?
C9 C6 C8 104.0(13) . . ?
C10 C6 C8 106.5(14) . . ?
N2 C7 C6 117.0(14) . . ?
C15 C11 C14 112.7(14) . . ?
C15 C11 C12 111.3(12) . . ?
C14 C11 C12 110.6(13) . . ?
C15 C11 C13 109.1(12) . . ?
C14 C11 C13 108.0(12) . . ?
C12 C11 C13 104.9(12) . . ?
N3 C12 C11 115.6(13) . . ?
C19 C16 C18 109.5(13) . . ?
C19 C16 C20 113.9(12) . . ?
C18 C16 C20 115.1(15) . . ?
C19 C16 C17 107.6(14) . . ?
C18 C16 C17 105.1(13) . . ?
C20 C16 C17 104.9(14) . . ?
N4 C19 C16 117.3(12) . . ?
C22 C21 C25 109.49(8) . . ?
C22 C21 C24 109.47(8) . . ?
C25 C21 C24 109.47(8) . . ?
C22 C21 C23 109.47(8) . . ?
C25 C21 C23 109.46(8) . . ?
C24 C21 C23 109.47(8) . . ?
N5 C25 C21 112.2(9) . . ?

loop_
_geom_bond_atom_site_label_1
_geom_bond_atom_site_label_2
_geom_bond_distance
_geom_bond_site_symmetry_2
_geom_bond_publ_flag
Br1 Pb1 3.1158(13) . ?
Br1 Pb2 3.1851(14) 2_666 ?
Br2 Pb1 3.0801(15) . ?
Br3 Pb1 2.9570(13) . ?
Br4 Pb1 2.9458(13) . ?
Br5 Pb1 3.0082(12) . ?
Br5 Pb2 3.0278(12) . ?
Br6 Pb2 2.9032(13) . ?
Br7 Pb2 3.1475(15) . ?
Br8 Pb2 3.0773(12) . ?
Br8 Pb1 3.0918(12) 1_455 ?
Br9 Pb2 2.8852(15) . ?
C1 C5 1.5492(9) . ?
C1 C4 1.5492(9) . ?
C1 C2 1.5492(9) . ?
C1 C3 1.5493(9) . ?
C5 N1 1.529(12) . ?
C6 C7 1.49(2) . ?
C6 C9 1.51(2) . ?
C6 C10 1.52(2) . ?
C6 C8 1.57(2) . ?
C7 N2 1.48(2) . ?
C11 C15 1.504(19) . ?
C11 C14 1.52(2) . ?
C11 C12 1.547(19) . ?
C11 C13 1.55(2) . ?
C12 N3 1.456(18) . ?
C16 C19 1.49(2) . ?
C16 C18 1.51(2) . ?
C16 C20 1.52(2) . ?
C16 C17 1.55(2) . ?
C19 N4 1.458(18) . ?
C21 C22 1.5491(9) . ?
C21 C25 1.5491(9) . ?
C21 C24 1.5493(9) . ?
C21 C23 1.5494(9) . ?
C25 N5 1.5002(10) . ?

loop_
_geom_hbond_atom_site_label_D
_geom_hbond_atom_site_label_H
_geom_hbond_atom_site_label_A
_geom_hbond_distance_DH
_geom_hbond_distance_HA
_geom_hbond_distance_DA
_geom_hbond_angle_DHA
_geom_hbond_site_symmetry_A
_geom_hbond_publ_flag
N5 H5E Br9 0.89 2.63 3.349(19) 138.5 . yes
N5 H5D Br6 0.89 2.81 3.519(18) 137.1 . yes
N5 H5D Br3 0.89 3.07 3.510(17) 112.6 1_455 yes
N5 H5C Br4 0.89 2.87 3.396(15) 119.7 1_455 yes
N5 H5D Br3 0.89 3.07 3.510(17) 112.6 1_455 yes
C25 H25A Br9 0.97 2.99 3.570(12) 119.5 . yes
N4 H4F Br3 0.89 2.79 3.495(14) 136.8 1_445 yes
N4 H4E Br7 0.89 3.13 3.852(13) 139.4 1_545 yes
N4 H4E Br6 0.89 2.81 3.469(13) 131.6 1_545 yes
N4 H4D Br8 0.89 3.00 3.423(12) 110.8 1_545 yes
N4 H4D Br2 0.89 3.03 3.832(14) 150.7 1_445 yes
N3 H3F Br7 0.89 3.02 3.893(15) 166.6 2_566 yes
N3 H3E Br8 0.89 2.99 3.737(14) 142.7 . yes
N3 H3E Br1 0.89 2.99 3.441(12) 113.7 1_455 yes
N3 H3D Br4 0.89 2.64 3.430(14) 149.0 1_455 yes
C12 H12B Br9 0.97 3.01 3.951(17) 164.4 . yes
C12 H12A Br8 0.97 3.12 3.782(15) 126.9 2_566 yes
N2 H2F Br2 0.89 2.81 3.605(14) 149.5 . yes
N2 H2E Br1 0.89 2.71 3.488(13) 146.9 . yes
N2 H2D Br7 0.89 2.85 3.607(13) 144.2 . yes
N2 H2D Br1 0.89 3.09 3.620(14) 120.3 2_666 yes
N1 H1C Br7 0.8898(10) 2.733(19) 3.495(12) 144.3(16) 2_676 yes
N1 H1B Br2 0.8898(10) 2.90(2) 3.430(15) 120.0(15) 2_676 yes
C5 H5B Br2 0.97 3.12 3.715(14) 120.8 2_676 yes
